data_1574738
loop_
_publ_author_name
'Thum, Stefan'
'Mai, Jonathan'
'Schmidt, Marcel A.'
'Langer, Jens'
'Harder, Sjoerd'

_publ_section_title
;
 Reductive cyclotrimerization of CO and isonitriles with a highly reactive
 CaI synthon
;
_journal_issue 26
_journal_name_full 'Chemical Science'
_journal_page_first 12058
_journal_page_last 12067
_journal_paper_doi 10.1039/D5SC02829A
_journal_volume 16
_journal_year 2025
_chemical_formula_moiety 'C79 H123 Ca N5, 0.5[C6H14]'
_chemical_formula_sum 'C82 H130 Ca N5'
_chemical_formula_weight 1225.98
_space_group_crystal_system triclinic
_space_group_IT_number 2
_space_group_name_Hall '-P 1'
_space_group_name_H-M_alt 'P -1'
_atom_sites_solution_hydrogens geom
_atom_sites_solution_primary dual
_audit_creation_date 2025-03-04
_audit_creation_method
;
Olex2 1.5
(compiled 2025.02.27 svn.r83f5de26 for OlexSys, GUI svn.r7172)
;
_audit_update_record
;
2025-03-04 deposited with the CCDC.	2025-05-27 downloaded from the CCDC.
;
_cell_angle_alpha 75.108(3)
_cell_angle_beta 77.232(3)
_cell_angle_gamma 64.237(3)
_cell_formula_units_Z 2
_cell_length_a 13.5980(4)
_cell_length_b 14.8279(5)
_cell_length_c 21.9613(7)
_cell_measurement_reflns_used 11422
_cell_measurement_temperature 100.0(5)
_cell_measurement_theta_max 72.2990
_cell_measurement_theta_min 3.3250
_cell_volume 3823.4(2)
_computing_cell_refinement 'CrysAlisPro 1.171.40.84a (Rigaku OD, 2020)'
_computing_data_collection 'CrysAlisPro 1.171.40.84a (Rigaku OD, 2020)'
_computing_data_reduction 'CrysAlisPro 1.171.40.84a (Rigaku OD, 2020)'
_computing_molecular_graphics 'Olex2 1.5 (Dolomanov et al., 2009)'
_computing_publication_material 'Olex2 1.5 (Dolomanov et al., 2009)'
_computing_structure_refinement 'SHELXL 2019/2 (Sheldrick, 2015)'
_computing_structure_solution 'SHELXT  (Sheldrick, 2015)'
_diffrn_ambient_environment N~2~
_diffrn_ambient_temperature 100.0(5)
_diffrn_detector 'CCD plate'
_diffrn_detector_area_resol_mean 5.2903
_diffrn_detector_type AtlasS2
_diffrn_measured_fraction_theta_full 0.995
_diffrn_measured_fraction_theta_max 0.965
_diffrn_measurement_details
;
List of Runs (angles in degrees, time in seconds):

  # Type    Start    End  Width  t~exp~   \w     \q     \k     \f   Frames
#--------------------------------------------------------------------------
  1  \w    -64.00  31.00   1.00    5.00    --  -40.61  38.00 -90.00   95
  2  \w   -114.00 -16.00   1.00    5.00    --  -40.61 -38.00  90.00   98
  3  \w     57.00  97.00   1.00    5.00    --   40.61-125.00 -90.00   40
  4  \w    -31.00  69.00   1.00    5.00    --   40.61 -57.00 -30.00  100
  5  \w     79.00 109.00   1.00   20.00    --  104.57-111.00-120.00   30
  6  \w     32.00 108.00   1.00   20.00    --  104.57 -61.00   0.00   76
  7  \w     29.00 153.00   1.00   20.00    --  104.57 -15.00 -30.00  124
  8  \w    121.00 149.00   1.00   20.00    --  104.57  77.00 -60.00   28
  9  \w     38.00 133.00   1.00   20.00    --  104.57 -30.00 120.00   95
 10  \w     39.00 109.00   1.00   20.00    --  104.57-111.00 150.00   70
 11  \w     28.00  95.00   1.00   20.00    --  104.57-111.00 -60.00   67
 12  \w     35.00 122.00   1.00   20.00    --  104.57 -61.00 120.00   87
 13  \w     49.00 109.00   1.00   20.00    --  104.57-111.00   0.00   60
 14  \w     30.00 131.00   1.00   20.00    --  104.57 -30.00-120.00  101
;
_diffrn_measurement_device 'four-circle diffractometer'
_diffrn_measurement_device_type 'SuperNova, Dual, Cu at home/near, AtlasS2'
_diffrn_measurement_method '\w scans'
_diffrn_orient_matrix_type 'CrysAlisPro convention (1999,Acta A55,543-557)'
_diffrn_orient_matrix_UB_11 0.1020376000
_diffrn_orient_matrix_UB_12 -0.0028647000
_diffrn_orient_matrix_UB_13 -0.0482942000
_diffrn_orient_matrix_UB_21 0.0735754000
_diffrn_orient_matrix_UB_22 -0.0926701000
_diffrn_orient_matrix_UB_23 0.0440195000
_diffrn_orient_matrix_UB_31 -0.0159205000
_diffrn_orient_matrix_UB_32 -0.0719372000
_diffrn_orient_matrix_UB_33 -0.0329130000
_diffrn_radiation_monochromator mirror
_diffrn_radiation_probe x-ray
_diffrn_radiation_type 'Cu K\a'
_diffrn_radiation_wavelength 1.54184
_diffrn_reflns_av_R_equivalents 0.0349
_diffrn_reflns_av_unetI/netI 0.0508
_diffrn_reflns_Laue_measured_fraction_full 0.995
_diffrn_reflns_Laue_measured_fraction_max 0.965
_diffrn_reflns_limit_h_max 14
_diffrn_reflns_limit_h_min -16
_diffrn_reflns_limit_k_max 12
_diffrn_reflns_limit_k_min -18
_diffrn_reflns_limit_l_max 22
_diffrn_reflns_limit_l_min -26
_diffrn_reflns_number 25197
_diffrn_reflns_point_group_measured_fraction_full 0.995
_diffrn_reflns_point_group_measured_fraction_max 0.965
_diffrn_reflns_theta_full 67.684
_diffrn_reflns_theta_max 72.459
_diffrn_reflns_theta_min 3.367
_diffrn_source 'micro-focus sealed X-ray tube'
_diffrn_source_type 'SuperNova (Cu) X-ray Source'
_exptl_absorpt_coefficient_mu 1.026
_exptl_absorpt_correction_T_max 1.000
_exptl_absorpt_correction_T_min 0.841
_exptl_absorpt_correction_type gaussian
_exptl_absorpt_process_details
;
CrysAlisPro 1.171.40.84a (Rigaku Oxford Diffraction, 2020)
Numerical absorption correction based on gaussian integration over
a multifaceted crystal model
Empirical absorption correction using spherical harmonics,
implemented in SCALE3 ABSPACK scaling algorithm.
;
_exptl_crystal_colour 'clear light yellow'
_exptl_crystal_colour_lustre clear
_exptl_crystal_colour_modifier light
_exptl_crystal_colour_primary yellow
_exptl_crystal_density_diffrn 1.065
_exptl_crystal_description block
_exptl_crystal_F_000 1354
_exptl_crystal_size_max 0.15
_exptl_crystal_size_mid 0.111
_exptl_crystal_size_min 0.082
_refine_diff_density_max 0.244
_refine_diff_density_min -0.389
_refine_diff_density_rms 0.039
_refine_ls_extinction_method none
_refine_ls_goodness_of_fit_ref 1.022
_refine_ls_hydrogen_treatment constr
_refine_ls_matrix_type full
_refine_ls_number_parameters 838
_refine_ls_number_reflns 14615
_refine_ls_number_restraints 0
_refine_ls_restrained_S_all 1.022
_refine_ls_R_factor_all 0.0509
_refine_ls_R_factor_gt 0.0406
_refine_ls_shift/su_max 0.001
_refine_ls_shift/su_mean 0.000
_refine_ls_structure_factor_coef Fsqd
_refine_ls_weighting_details 'w=1/[\s^2^(Fo^2^)+(0.0453P)^2^+0.2991P] where P=(Fo^2^+2Fc^2^)/3'
_refine_ls_weighting_scheme calc
_refine_ls_wR_factor_gt 0.0955
_refine_ls_wR_factor_ref 0.1024
_reflns_Friedel_coverage 0.000
_reflns_number_gt 12196
_reflns_number_total 14615
_reflns_threshold_expression 'I > 2\s(I)'
_cod_data_source_file d5sc02829a2.cif
_cod_data_source_block hasj220207a
_cod_depositor_comments 'Adding full bibliography for 1574737--1574741.cif.'
_cod_original_cell_volume 3823.5(2)
_cod_database_code 1574738
_shelx_shelxl_version_number 2019/2
_chemical_oxdiff_formula C82CaH130N5
_shelx_space_group_comment
;
The symmetry employed for this shelxl refinement is uniquely defined
by the following loop, which should always be used as a source of
symmetry information in preference to the above space-group names.
They are only intended as comments.
;
_shelx_estimated_absorpt_t_max 0.921
_shelx_estimated_absorpt_t_min 0.861
_olex2_refinement_description
;
1. Fixed Uiso
 At 1.2 times of:
  All C(H) groups, All C(H,H) groups
 At 1.5 times of:
  All C(H,H,H) groups
2. Others
 Sof(N5A)=Sof(C76A)=Sof(C77A)=Sof(H77d)=Sof(H77e)=Sof(H77f)=Sof(C78A)=
 Sof(H78d)=Sof(H78e)=Sof(H78f)=Sof(C79A)=Sof(H79d)=Sof(H79e)=Sof(H79f)=1-FVAR(1)
 Sof(N5)=Sof(C76)=Sof(C77)=Sof(H77a)=Sof(H77b)=Sof(H77c)=Sof(C78)=Sof(H78a)=
 Sof(H78b)=Sof(H78c)=Sof(C79)=Sof(H79a)=Sof(H79b)=Sof(H79c)=FVAR(1)
3.a Ternary CH refined with riding coordinates:
 C12(H12), C17(H17), C28(H28), C33(H33), C49(H49), C54(H54), C65(H65), C70(H70)
3.b Secondary CH2 refined with riding coordinates:
 C13(H13a,H13b), C15(H15a,H15b), C18(H18a,H18b), C20(H20a,H20b), C29(H29a,
 H29b), C31(H31a,H31b), C34(H34a,H34b), C36(H36a,H36b), C50(H50a,H50b),
 C52(H52a,H52b), C55(H55a,H55b), C57(H57a,H57b), C66(H66a,H66b), C68(H68a,H68b),
  C71(H71a,H71b), C73(H73a,H73b)
3.c Aromatic/amide H refined with riding coordinates:
 C3(H3), C8(H8), C9(H9), C10(H10), C24(H24), C25(H25), C26(H26), C40(H40),
 C45(H45), C46(H46), C47(H47), C61(H61), C62(H62), C63(H63)
3.d Idealised Me refined as rotating group:
 C1(H1a,H1b,H1c), C5(H5a,H5b,H5c), C14(H14a,H14b,H14c), C16(H16a,H16b,H16c),
 C19(H19a,H19b,H19c), C21(H21a,H21b,H21c), C30(H30a,H30b,H30c), C32(H32a,H32b,
 H32c), C35(H35a,H35b,H35c), C37(H37a,H37b,H37c), C38(H38a,H38b,H38c), C42(H42a,
 H42b,H42c), C51(H51a,H51b,H51c), C53(H53a,H53b,H53c), C56(H56a,H56b,H56c),
 C58(H58a,H58b,H58c), C67(H67a,H67b,H67c), C69(H69a,H69b,H69c), C72(H72a,H72b,
 H72c), C74(H74a,H74b,H74c), C77(H77a,H77b,H77c), C78(H78a,H78b,H78c), C79(H79a,
 H79b,H79c), C77A(H77d,H77e,H77f), C78A(H78d,H78e,H78f), C79A(H79d,H79e,H79f)
;
_smtbx_masks_void_probe_radius 1.2
_smtbx_masks_void_truncation_radius 1.2
_olex2_date_sample_data_collection 2022-02-07
_olex2_submission_special_instructions 'No special instructions were received'
_oxdiff_exptl_absorpt_empirical_details
;
Empirical correction (ABSPACK) includes:
- Absorption correction using spherical harmonics
- Frame scaling
;
_oxdiff_exptl_absorpt_empirical_full_max 2.726
_oxdiff_exptl_absorpt_empirical_full_min 0.671

loop_
_space_group_symop_operation_xyz
'x, y, z'
'-x, -y, -z'

loop_
_atom_site_label
_atom_site_type_symbol
_atom_site_fract_x
_atom_site_fract_y
_atom_site_fract_z
_atom_site_U_iso_or_equiv
_atom_site_adp_type
_atom_site_occupancy
_atom_site_site_symmetry_order
_atom_site_calc_flag
_atom_site_refinement_flags_posn
_atom_site_refinement_flags_adp
_atom_site_refinement_flags_occupancy
_atom_site_disorder_assembly
_atom_site_disorder_group
Ca1 Ca 0.29984(2) 0.22759(2) 0.22770(2) 0.01701(7) Uani 1 1 d . . . . .
N1 N 0.23351(9) 0.37206(8) 0.27454(5) 0.0170(2) Uani 1 1 d . . . . .
N2 N 0.19615(9) 0.33636(8) 0.14478(5) 0.0166(2) Uani 1 1 d . . . . .
N3 N 0.34916(9) 0.05314(8) 0.26644(5) 0.0170(2) Uani 1 1 d . . . . .
N4 N 0.13810(9) -0.08930(9) 0.24395(6) 0.0203(2) Uani 1 1 d . . . . .
C1 C 0.19475(13) 0.55255(10) 0.26403(7) 0.0246(3) Uani 1 1 d . . . . .
H1A H 0.127134 0.568579 0.294098 0.037 Uiso 1 1 calc R U . . .
H1B H 0.187569 0.611250 0.229553 0.037 Uiso 1 1 calc R U . . .
H1C H 0.257188 0.536803 0.286052 0.037 Uiso 1 1 calc R U . . .
C2 C 0.21388(11) 0.46137(10) 0.23679(7) 0.0187(3) Uani 1 1 d . . . . .
C3 C 0.20734(11) 0.48260(10) 0.17064(6) 0.0193(3) Uani 1 1 d . . . . .
H3 H 0.214566 0.544262 0.149346 0.023 Uiso 1 1 calc R U . . .
C4 C 0.19231(10) 0.43098(10) 0.12997(6) 0.0175(2) Uani 1 1 d . . . . .
C5 C 0.16731(12) 0.49444(10) 0.06441(6) 0.0221(3) Uani 1 1 d . . . . .
H5A H 0.199623 0.449979 0.032738 0.033 Uiso 1 1 calc R U . . .
H5B H 0.198781 0.545554 0.054296 0.033 Uiso 1 1 calc R U . . .
H5C H 0.087427 0.528645 0.063993 0.033 Uiso 1 1 calc R U . . .
C6 C 0.23439(11) 0.36716(10) 0.34099(6) 0.0190(3) Uani 1 1 d . . . . .
C7 C 0.33554(12) 0.33962(10) 0.36334(7) 0.0213(3) Uani 1 1 d . . . . .
C8 C 0.33548(12) 0.33287(11) 0.42789(7) 0.0256(3) Uani 1 1 d . . . . .
H8 H 0.402724 0.314692 0.443475 0.031 Uiso 1 1 calc R U . . .
C9 C 0.23891(13) 0.35223(11) 0.46974(7) 0.0275(3) Uani 1 1 d . . . . .
H9 H 0.240279 0.347021 0.513598 0.033 Uiso 1 1 calc R U . . .
C10 C 0.14089(13) 0.37908(11) 0.44736(7) 0.0259(3) Uani 1 1 d . . . . .
H10 H 0.075228 0.391464 0.476349 0.031 Uiso 1 1 calc R U . . .
C11 C 0.13602(12) 0.38850(10) 0.38278(7) 0.0216(3) Uani 1 1 d . . . . .
C12 C 0.44255(11) 0.31589(11) 0.31828(7) 0.0230(3) Uani 1 1 d . . . . .
H12 H 0.422077 0.350839 0.274689 0.028 Uiso 1 1 calc R U . . .
C13 C 0.50173(12) 0.20062(11) 0.31691(7) 0.0255(3) Uani 1 1 d . . . . .
H13A H 0.448217 0.177384 0.309160 0.031 Uiso 1 1 calc R U . . .
H13B H 0.560704 0.190610 0.280455 0.031 Uiso 1 1 calc R U . . .
C14 C 0.55241(13) 0.13301(12) 0.37643(8) 0.0288(3) Uani 1 1 d . . . . .
H14A H 0.583796 0.061507 0.371732 0.043 Uiso 1 1 calc R U . . .
H14B H 0.495506 0.143235 0.413259 0.043 Uiso 1 1 calc R U . . .
H14C H 0.610591 0.150728 0.382646 0.043 Uiso 1 1 calc R U . . .
C15 C 0.52132(13) 0.35642(12) 0.33114(8) 0.0292(3) Uani 1 1 d . . . . .
H15A H 0.537840 0.328188 0.375496 0.035 Uiso 1 1 calc R U . . .
H15B H 0.591368 0.331722 0.302823 0.035 Uiso 1 1 calc R U . . .
C16 C 0.47550(15) 0.47224(13) 0.32092(10) 0.0398(4) Uani 1 1 d . . . . .
H16A H 0.456075 0.501017 0.277625 0.060 Uiso 1 1 calc R U . . .
H16B H 0.531225 0.493168 0.327105 0.060 Uiso 1 1 calc R U . . .
H16C H 0.409743 0.497034 0.351457 0.060 Uiso 1 1 calc R U . . .
C17 C 0.02422(12) 0.42351(11) 0.36087(7) 0.0232(3) Uani 1 1 d . . . . .
H17 H 0.033614 0.440551 0.313414 0.028 Uiso 1 1 calc R U . . .
C18 C -0.01721(13) 0.33746(12) 0.38080(8) 0.0293(3) Uani 1 1 d . . . . .
H18A H -0.009661 0.307818 0.426235 0.035 Uiso 1 1 calc R U . . .
H18B H -0.096301 0.366210 0.375796 0.035 Uiso 1 1 calc R U . . .
C19 C 0.04604(14) 0.25349(12) 0.34160(9) 0.0363(4) Uani 1 1 d . . . . .
H19A H 0.036753 0.282021 0.296726 0.055 Uiso 1 1 calc R U . . .
H19B H 0.017676 0.200032 0.356239 0.055 Uiso 1 1 calc R U . . .
H19C H 0.124341 0.224439 0.346638 0.055 Uiso 1 1 calc R U . . .
C20 C -0.06073(12) 0.52063(11) 0.38599(7) 0.0272(3) Uani 1 1 d . . . . .
H20A H -0.085164 0.501547 0.431535 0.033 Uiso 1 1 calc R U . . .
H20B H -0.024544 0.567342 0.382506 0.033 Uiso 1 1 calc R U . . .
C21 C -0.16116(13) 0.57656(12) 0.35042(8) 0.0318(3) Uani 1 1 d . . . . .
H21A H -0.137585 0.594440 0.305108 0.048 Uiso 1 1 calc R U . . .
H21B H -0.210095 0.638781 0.367098 0.048 Uiso 1 1 calc R U . . .
H21C H -0.200466 0.532484 0.356136 0.048 Uiso 1 1 calc R U . . .
C22 C 0.15203(11) 0.30890(10) 0.10204(6) 0.0173(2) Uani 1 1 d . . . . .
C23 C 0.03720(11) 0.34954(10) 0.10167(6) 0.0198(3) Uani 1 1 d . . . . .
C24 C -0.00475(12) 0.32626(11) 0.05772(7) 0.0234(3) Uani 1 1 d . . . . .
H24 H -0.082008 0.354719 0.056690 0.028 Uiso 1 1 calc R U . . .
C25 C 0.06396(12) 0.26285(11) 0.01595(7) 0.0245(3) Uani 1 1 d . . . . .
H25 H 0.034452 0.249548 -0.014507 0.029 Uiso 1 1 calc R U . . .
C26 C 0.17614(12) 0.21872(10) 0.01870(7) 0.0224(3) Uani 1 1 d . . . . .
H26 H 0.222937 0.173301 -0.009249 0.027 Uiso 1 1 calc R U . . .
C27 C 0.22249(11) 0.23943(10) 0.06176(6) 0.0191(3) Uani 1 1 d . . . . .
C28 C -0.04352(11) 0.41561(11) 0.14842(7) 0.0232(3) Uani 1 1 d . . . . .
H28 H -0.000199 0.426463 0.175106 0.028 Uiso 1 1 calc R U . . .
C29 C -0.11046(13) 0.35711(13) 0.19250(8) 0.0317(3) Uani 1 1 d . . . . .
H29A H -0.152042 0.344312 0.166301 0.038 Uiso 1 1 calc R U . . .
H29B H -0.058473 0.290121 0.212378 0.038 Uiso 1 1 calc R U . . .
C30 C -0.19097(14) 0.41116(16) 0.24479(8) 0.0420(4) Uani 1 1 d . . . . .
H30A H -0.248711 0.473501 0.225813 0.063 Uiso 1 1 calc R U . . .
H30B H -0.151747 0.428638 0.269308 0.063 Uiso 1 1 calc R U . . .
H30C H -0.224327 0.366150 0.272942 0.063 Uiso 1 1 calc R U . . .
C31 C -0.11838(12) 0.52108(12) 0.11466(7) 0.0290(3) Uani 1 1 d . . . . .
H31A H -0.085749 0.533005 0.069910 0.035 Uiso 1 1 calc R U . . .
H31B H -0.191126 0.521020 0.114594 0.035 Uiso 1 1 calc R U . . .
C32 C -0.13457(14) 0.60835(13) 0.14591(8) 0.0365(4) Uani 1 1 d . . . . .
H32A H -0.180972 0.673229 0.121897 0.055 Uiso 1 1 calc R U . . .
H32B H -0.062866 0.608858 0.146250 0.055 Uiso 1 1 calc R U . . .
H32C H -0.170245 0.598912 0.189614 0.055 Uiso 1 1 calc R U . . .
C33 C 0.34618(11) 0.18926(10) 0.06375(6) 0.0202(3) Uani 1 1 d . . . . .
H33 H 0.357280 0.177407 0.109119 0.024 Uiso 1 1 calc R U . . .
C34 C 0.40384(11) 0.25989(11) 0.02579(7) 0.0236(3) Uani 1 1 d . . . . .
H34A H 0.374121 0.321858 0.044730 0.028 Uiso 1 1 calc R U . . .
H34B H 0.483352 0.224621 0.030130 0.028 Uiso 1 1 calc R U . . .
C35 C 0.39030(12) 0.29189(12) -0.04472(7) 0.0279(3) Uani 1 1 d . . . . .
H35A H 0.426215 0.338762 -0.065110 0.042 Uiso 1 1 calc R U . . .
H35B H 0.311808 0.325983 -0.049642 0.042 Uiso 1 1 calc R U . . .
H35C H 0.424194 0.231487 -0.064672 0.042 Uiso 1 1 calc R U . . .
C36 C 0.40275(12) 0.08435(10) 0.04362(7) 0.0235(3) Uani 1 1 d . . . . .
H36A H 0.393610 0.093397 -0.001341 0.028 Uiso 1 1 calc R U . . .
H36B H 0.482561 0.057682 0.046203 0.028 Uiso 1 1 calc R U . . .
C37 C 0.35978(13) 0.00541(11) 0.08301(7) 0.0273(3) Uani 1 1 d . . . . .
H37A H 0.401095 -0.059115 0.067613 0.041 Uiso 1 1 calc R U . . .
H37B H 0.281574 0.029301 0.079163 0.041 Uiso 1 1 calc R U . . .
H37C H 0.368973 -0.004849 0.127636 0.041 Uiso 1 1 calc R U . . .
C38 C 0.18425(11) 0.09092(10) 0.22262(7) 0.0202(3) Uani 1 1 d . . . . .
H38A H 0.206853 0.139804 0.190105 0.030 Uiso 1 1 calc R U . . .
H38B H 0.125440 0.127160 0.253439 0.030 Uiso 1 1 calc R U . . .
H38C H 0.157363 0.055590 0.202503 0.030 Uiso 1 1 calc R U . . .
C39 C 0.28130(10) 0.01435(10) 0.25619(6) 0.0162(2) Uani 1 1 d . . . . .
C40 C 0.29656(11) -0.08654(10) 0.27499(6) 0.0186(3) Uani 1 1 d . . . . .
H40 H 0.359216 -0.129312 0.296367 0.022 Uiso 1 1 calc R U . . .
C41 C 0.23122(11) -0.13657(10) 0.26692(6) 0.0188(3) Uani 1 1 d . . . . .
C42 C 0.28314(12) -0.25102(10) 0.28796(8) 0.0253(3) Uani 1 1 d . . . . .
H42A H 0.233585 -0.280645 0.283819 0.038 Uiso 1 1 calc R U . . .
H42B H 0.296163 -0.267164 0.332399 0.038 Uiso 1 1 calc R U . . .
H42C H 0.353282 -0.279329 0.261296 0.038 Uiso 1 1 calc R U . . .
C43 C 0.43572(11) -0.01595(10) 0.30397(6) 0.0181(3) Uani 1 1 d . . . . .
C44 C 0.41137(11) -0.03925(10) 0.37077(7) 0.0198(3) Uani 1 1 d . . . . .
C45 C 0.49716(12) -0.10434(11) 0.40676(7) 0.0251(3) Uani 1 1 d . . . . .
H45 H 0.481311 -0.120611 0.451570 0.030 Uiso 1 1 calc R U . . .
C46 C 0.60481(12) -0.14561(11) 0.37843(8) 0.0280(3) Uani 1 1 d . . . . .
H46 H 0.662317 -0.188681 0.403688 0.034 Uiso 1 1 calc R U . . .
C47 C 0.62790(12) -0.12371(11) 0.31329(7) 0.0264(3) Uani 1 1 d . . . . .
H47 H 0.701842 -0.152042 0.294034 0.032 Uiso 1 1 calc R U . . .
C48 C 0.54458(11) -0.06052(10) 0.27484(7) 0.0209(3) Uani 1 1 d . . . . .
C49 C 0.29363(11) 0.00232(11) 0.40312(7) 0.0223(3) Uani 1 1 d . . . . .
H49 H 0.245490 0.031299 0.368462 0.027 Uiso 1 1 calc R U . . .
C50 C 0.26888(12) 0.09153(11) 0.43611(7) 0.0246(3) Uani 1 1 d . . . . .
H50A H 0.290863 0.142897 0.404805 0.029 Uiso 1 1 calc R U . . .
H50B H 0.188299 0.123904 0.448015 0.029 Uiso 1 1 calc R U . . .
C51 C 0.32443(13) 0.06516(12) 0.49506(7) 0.0295(3) Uani 1 1 d . . . . .
H51A H 0.404489 0.037804 0.483615 0.044 Uiso 1 1 calc R U . . .
H51B H 0.303992 0.014050 0.526644 0.044 Uiso 1 1 calc R U . . .
H51C H 0.300598 0.126651 0.512901 0.044 Uiso 1 1 calc R U . . .
C52 C 0.26261(14) -0.08305(13) 0.44653(8) 0.0320(3) Uani 1 1 d . . . . .
H52A H 0.289673 -0.141100 0.424146 0.038 Uiso 1 1 calc R U . . .
H52B H 0.300001 -0.107013 0.485076 0.038 Uiso 1 1 calc R U . . .
C53 C 0.13920(15) -0.04984(16) 0.46634(10) 0.0441(4) Uani 1 1 d . . . . .
H53A H 0.101292 -0.023502 0.428391 0.066 Uiso 1 1 calc R U . . .
H53B H 0.112852 0.003665 0.491723 0.066 Uiso 1 1 calc R U . . .
H53C H 0.124003 -0.108291 0.491663 0.066 Uiso 1 1 calc R U . . .
C54 C 0.57597(11) -0.04757(11) 0.20327(7) 0.0239(3) Uani 1 1 d . . . . .
H54 H 0.507655 -0.003628 0.182682 0.029 Uiso 1 1 calc R U . . .
C55 C 0.65621(13) 0.00592(13) 0.18234(8) 0.0305(3) Uani 1 1 d . . . . .
H55A H 0.621081 0.072053 0.196978 0.037 Uiso 1 1 calc R U . . .
H55B H 0.722854 -0.036173 0.203849 0.037 Uiso 1 1 calc R U . . .
C56 C 0.69145(15) 0.02519(16) 0.11096(9) 0.0418(4) Uani 1 1 d . . . . .
H56A H 0.626125 0.065442 0.088918 0.063 Uiso 1 1 calc R U . . .
H56B H 0.731963 -0.040073 0.096375 0.063 Uiso 1 1 calc R U . . .
H56C H 0.738921 0.062569 0.101721 0.063 Uiso 1 1 calc R U . . .
C57 C 0.62833(12) -0.15113(12) 0.18043(8) 0.0293(3) Uani 1 1 d . . . . .
H57A H 0.636088 -0.137618 0.133438 0.035 Uiso 1 1 calc R U . . .
H57B H 0.703271 -0.188900 0.193192 0.035 Uiso 1 1 calc R U . . .
C58 C 0.56530(13) -0.21903(12) 0.20536(8) 0.0319(3) Uani 1 1 d . . . . .
H58A H 0.602178 -0.280355 0.186284 0.048 Uiso 1 1 calc R U . . .
H58B H 0.490094 -0.182012 0.194233 0.048 Uiso 1 1 calc R U . . .
H58C H 0.562971 -0.238520 0.251640 0.048 Uiso 1 1 calc R U . . .
C59 C 0.07672(11) -0.14126(10) 0.23739(7) 0.0193(3) Uani 1 1 d . . . . .
C60 C 0.07846(12) -0.15811(11) 0.17642(7) 0.0229(3) Uani 1 1 d . . . . .
C61 C 0.01291(12) -0.20493(11) 0.16985(7) 0.0257(3) Uani 1 1 d . . . . .
H61 H 0.014667 -0.217827 0.129340 0.031 Uiso 1 1 calc R U . . .
C62 C -0.05457(12) -0.23302(11) 0.22090(8) 0.0259(3) Uani 1 1 d . . . . .
H62 H -0.097095 -0.266571 0.215751 0.031 Uiso 1 1 calc R U . . .
C63 C -0.05963(11) -0.21179(11) 0.27971(7) 0.0248(3) Uani 1 1 d . . . . .
H63 H -0.107695 -0.229412 0.314426 0.030 Uiso 1 1 calc R U . . .
C64 C 0.00410(11) -0.16523(11) 0.28914(7) 0.0224(3) Uani 1 1 d . . . . .
C65 C 0.14366(14) -0.11908(13) 0.11866(7) 0.0308(3) Uani 1 1 d . . . . .
H65 H 0.184332 -0.088618 0.133955 0.037 Uiso 1 1 calc R U . . .
C66 C 0.22896(16) -0.20230(16) 0.08294(8) 0.0424(4) Uani 1 1 d . . . . .
H66A H 0.191346 -0.238243 0.071102 0.051 Uiso 1 1 calc R U . . .
H66B H 0.260852 -0.169880 0.043164 0.051 Uiso 1 1 calc R U . . .
C67 C 0.32139(16) -0.27967(16) 0.12021(10) 0.0479(5) Uani 1 1 d . . . . .
H67A H 0.372398 -0.330577 0.094511 0.072 Uiso 1 1 calc R U . . .
H67B H 0.290905 -0.313363 0.159292 0.072 Uiso 1 1 calc R U . . .
H67C H 0.360790 -0.245219 0.131006 0.072 Uiso 1 1 calc R U . . .
C68 C 0.06632(17) -0.03418(15) 0.07340(9) 0.0439(4) Uani 1 1 d . . . . .
H68A H 0.111009 -0.008553 0.037097 0.053 Uiso 1 1 calc R U . . .
H68B H 0.027081 -0.063259 0.056423 0.053 Uiso 1 1 calc R U . . .
C69 C -0.01777(17) 0.05457(15) 0.10377(10) 0.0507(5) Uani 1 1 d . . . . .
H69A H -0.063179 0.106207 0.071955 0.076 Uiso 1 1 calc R U . . .
H69B H 0.020172 0.084356 0.120455 0.076 Uiso 1 1 calc R U . . .
H69C H -0.064764 0.030619 0.138568 0.076 Uiso 1 1 calc R U . . .
C70 C -0.01369(13) -0.13190(12) 0.35220(8) 0.0288(3) Uani 1 1 d . . . . .
H70 H 0.049204 -0.114605 0.353230 0.035 Uiso 1 1 calc R U . . .
C71 C -0.01782(15) -0.21376(14) 0.41088(8) 0.0359(4) Uani 1 1 d . . . . .
H71A H -0.037097 -0.183524 0.449396 0.043 Uiso 1 1 calc R U . . .
H71B H -0.077196 -0.234469 0.409342 0.043 Uiso 1 1 calc R U . . .
C72 C 0.08879(15) -0.30798(14) 0.41674(8) 0.0388(4) Uani 1 1 d . . . . .
H72A H 0.108884 -0.338541 0.378797 0.058 Uiso 1 1 calc R U . . .
H72B H 0.079046 -0.357261 0.454391 0.058 Uiso 1 1 calc R U . . .
H72C H 0.147350 -0.289013 0.420833 0.058 Uiso 1 1 calc R U . . .
C73 C -0.12008(15) -0.03457(14) 0.35591(9) 0.0404(4) Uani 1 1 d . . . . .
H73A H -0.182988 -0.050101 0.353890 0.048 Uiso 1 1 calc R U . . .
H73B H -0.131457 -0.015046 0.397584 0.048 Uiso 1 1 calc R U . . .
C74 C -0.12063(18) 0.05588(15) 0.30381(11) 0.0557(5) Uani 1 1 d . . . . .
H74A H -0.115250 0.039421 0.262419 0.084 Uiso 1 1 calc R U . . .
H74B H -0.057810 0.071214 0.304716 0.084 Uiso 1 1 calc R U . . .
H74C H -0.189184 0.115286 0.310737 0.084 Uiso 1 1 calc R U . . .
C75 C 0.46385(12) 0.27184(12) 0.16487(7) 0.0266(3) Uani 1 1 d . . . . .
N5 N 0.5168(6) 0.3173(5) 0.1348(3) 0.0216(11) Uani 0.502(3) 1 d . . P A 1
C76 C 0.5812(3) 0.3776(3) 0.10156(16) 0.0287(8) Uani 0.502(3) 1 d . . P A 1
C77 C 0.5805(8) 0.4396(7) 0.1478(4) 0.0386(16) Uani 0.502(3) 1 d . . P A 1
H77A H 0.504661 0.485530 0.160005 0.058 Uiso 0.502(3) 1 calc R U P A 1
H77B H 0.624236 0.479680 0.127264 0.058 Uiso 0.502(3) 1 calc R U P A 1
H77C H 0.612288 0.393320 0.185797 0.058 Uiso 0.502(3) 1 calc R U P A 1
C78 C 0.5239(4) 0.4456(3) 0.04391(18) 0.0491(11) Uani 0.502(3) 1 d . . P A 1
H78A H 0.525247 0.403183 0.015854 0.074 Uiso 0.502(3) 1 calc R U P A 1
H78B H 0.562274 0.489502 0.020871 0.074 Uiso 0.502(3) 1 calc R U P A 1
H78C H 0.447449 0.487926 0.057928 0.074 Uiso 0.502(3) 1 calc R U P A 1
C79 C 0.6973(3) 0.3035(4) 0.0832(3) 0.0475(11) Uani 0.502(3) 1 d . . P A 1
H79A H 0.729836 0.260042 0.121616 0.071 Uiso 0.502(3) 1 calc R U P A 1
H79B H 0.741904 0.341525 0.059788 0.071 Uiso 0.502(3) 1 calc R U P A 1
H79C H 0.695282 0.260979 0.056292 0.071 Uiso 0.502(3) 1 calc R U P A 1
N5A N 0.5393(7) 0.2912(6) 0.1475(4) 0.0260(12) Uani 0.498(3) 1 d . . P A 2
C76A C 0.6349(3) 0.3153(3) 0.12257(18) 0.0299(8) Uani 0.498(3) 1 d . . P A 2
C77A C 0.6023(8) 0.4240(7) 0.1303(4) 0.0411(17) Uani 0.498(3) 1 d . . P A 2
H77D H 0.539078 0.469816 0.107456 0.062 Uiso 0.498(3) 1 calc R U P A 2
H77E H 0.664283 0.443959 0.113025 0.062 Uiso 0.498(3) 1 calc R U P A 2
H77F H 0.582445 0.428291 0.175504 0.062 Uiso 0.498(3) 1 calc R U P A 2
C78A C 0.7266(3) 0.2382(3) 0.16233(18) 0.0361(8) Uani 0.498(3) 1 d . . P A 2
H78D H 0.706808 0.250146 0.206112 0.054 Uiso 0.498(3) 1 calc R U P A 2
H78E H 0.795631 0.246116 0.144266 0.054 Uiso 0.498(3) 1 calc R U P A 2
H78F H 0.735896 0.168916 0.162017 0.054 Uiso 0.498(3) 1 calc R U P A 2
C79A C 0.6673(4) 0.3044(3) 0.0536(2) 0.0434(10) Uani 0.498(3) 1 d . . P A 2
H79D H 0.685485 0.234137 0.050186 0.065 Uiso 0.498(3) 1 calc R U P A 2
H79E H 0.731564 0.321009 0.036426 0.065 Uiso 0.498(3) 1 calc R U P A 2
H79F H 0.605874 0.350956 0.029547 0.065 Uiso 0.498(3) 1 calc R U P A 2

loop_
_atom_site_aniso_label
_atom_site_aniso_U_11
_atom_site_aniso_U_22
_atom_site_aniso_U_33
_atom_site_aniso_U_23
_atom_site_aniso_U_13
_atom_site_aniso_U_12
Ca1 0.01963(13) 0.01503(12) 0.01617(13) -0.00468(10) -0.00396(10) -0.00496(10)
N1 0.0199(5) 0.0170(5) 0.0130(5) -0.0046(4) -0.0023(4) -0.0051(4)
N2 0.0169(5) 0.0179(5) 0.0149(5) -0.0046(4) -0.0020(4) -0.0059(4)
N3 0.0159(5) 0.0170(5) 0.0187(5) -0.0046(4) -0.0034(4) -0.0057(4)
N4 0.0203(6) 0.0211(5) 0.0222(6) -0.0036(5) -0.0035(5) -0.0106(5)
C1 0.0337(8) 0.0187(6) 0.0226(7) -0.0058(6) -0.0066(6) -0.0089(6)
C2 0.0171(6) 0.0184(6) 0.0205(7) -0.0066(5) -0.0024(5) -0.0053(5)
C3 0.0226(6) 0.0161(6) 0.0190(7) -0.0029(5) -0.0027(5) -0.0077(5)
C4 0.0163(6) 0.0185(6) 0.0157(6) -0.0035(5) -0.0014(5) -0.0053(5)
C5 0.0276(7) 0.0218(7) 0.0169(6) -0.0021(5) -0.0043(5) -0.0100(6)
C6 0.0256(7) 0.0156(6) 0.0147(6) -0.0041(5) -0.0042(5) -0.0056(5)
C7 0.0253(7) 0.0184(6) 0.0201(7) -0.0059(5) -0.0045(6) -0.0065(5)
C8 0.0276(7) 0.0256(7) 0.0223(7) -0.0067(6) -0.0078(6) -0.0061(6)
C9 0.0345(8) 0.0284(7) 0.0168(7) -0.0071(6) -0.0049(6) -0.0077(6)
C10 0.0296(7) 0.0266(7) 0.0175(7) -0.0075(6) 0.0016(6) -0.0080(6)
C11 0.0256(7) 0.0190(6) 0.0177(7) -0.0062(5) -0.0018(5) -0.0055(5)
C12 0.0233(7) 0.0250(7) 0.0202(7) -0.0061(6) -0.0046(6) -0.0074(6)
C13 0.0242(7) 0.0259(7) 0.0246(7) -0.0084(6) -0.0035(6) -0.0063(6)
C14 0.0280(7) 0.0261(7) 0.0291(8) -0.0053(6) -0.0068(6) -0.0063(6)
C15 0.0269(7) 0.0307(8) 0.0324(8) -0.0078(7) -0.0047(6) -0.0121(6)
C16 0.0412(9) 0.0318(9) 0.0529(11) -0.0096(8) -0.0087(8) -0.0183(7)
C17 0.0238(7) 0.0228(7) 0.0198(7) -0.0069(6) -0.0003(5) -0.0059(6)
C18 0.0300(8) 0.0274(7) 0.0310(8) -0.0073(7) -0.0055(6) -0.0100(6)
C19 0.0395(9) 0.0271(8) 0.0437(10) -0.0123(7) -0.0164(8) -0.0061(7)
C20 0.0258(7) 0.0261(7) 0.0267(7) -0.0104(6) -0.0013(6) -0.0055(6)
C21 0.0269(8) 0.0268(8) 0.0353(9) -0.0097(7) -0.0032(7) -0.0030(6)
C22 0.0212(6) 0.0167(6) 0.0141(6) -0.0014(5) -0.0039(5) -0.0076(5)
C23 0.0209(6) 0.0209(6) 0.0167(6) -0.0025(5) -0.0028(5) -0.0077(5)
C24 0.0202(7) 0.0268(7) 0.0236(7) -0.0018(6) -0.0064(6) -0.0097(6)
C25 0.0311(7) 0.0260(7) 0.0216(7) -0.0041(6) -0.0086(6) -0.0139(6)
C26 0.0276(7) 0.0218(7) 0.0194(7) -0.0072(6) -0.0038(6) -0.0092(6)
C27 0.0233(7) 0.0186(6) 0.0155(6) -0.0029(5) -0.0025(5) -0.0085(5)
C28 0.0169(6) 0.0295(7) 0.0196(7) -0.0061(6) -0.0035(5) -0.0044(6)
C29 0.0247(7) 0.0436(9) 0.0238(8) -0.0040(7) -0.0008(6) -0.0132(7)
C30 0.0298(8) 0.0618(12) 0.0289(9) -0.0099(9) 0.0043(7) -0.0163(8)
C31 0.0237(7) 0.0307(8) 0.0253(8) -0.0080(6) -0.0055(6) -0.0016(6)
C32 0.0370(9) 0.0313(8) 0.0316(9) -0.0127(7) -0.0028(7) -0.0019(7)
C33 0.0209(7) 0.0210(6) 0.0169(6) -0.0075(5) -0.0010(5) -0.0052(5)
C34 0.0210(7) 0.0256(7) 0.0249(7) -0.0098(6) -0.0013(6) -0.0077(6)
C35 0.0274(7) 0.0285(7) 0.0247(7) -0.0029(6) -0.0001(6) -0.0111(6)
C36 0.0238(7) 0.0215(7) 0.0220(7) -0.0091(6) 0.0006(6) -0.0049(6)
C37 0.0320(8) 0.0214(7) 0.0239(7) -0.0074(6) 0.0006(6) -0.0068(6)
C38 0.0202(6) 0.0178(6) 0.0223(7) -0.0030(5) -0.0065(5) -0.0059(5)
C39 0.0158(6) 0.0190(6) 0.0139(6) -0.0059(5) -0.0003(5) -0.0063(5)
C40 0.0178(6) 0.0191(6) 0.0192(6) -0.0049(5) -0.0035(5) -0.0062(5)
C41 0.0201(6) 0.0200(6) 0.0172(6) -0.0047(5) -0.0010(5) -0.0088(5)
C42 0.0252(7) 0.0191(7) 0.0340(8) -0.0029(6) -0.0081(6) -0.0100(6)
C43 0.0189(6) 0.0162(6) 0.0217(7) -0.0069(5) -0.0056(5) -0.0062(5)
C44 0.0218(7) 0.0199(6) 0.0196(7) -0.0071(5) -0.0041(5) -0.0075(5)
C45 0.0292(7) 0.0243(7) 0.0210(7) -0.0060(6) -0.0075(6) -0.0069(6)
C46 0.0254(7) 0.0259(7) 0.0293(8) -0.0096(6) -0.0130(6) -0.0003(6)
C47 0.0191(7) 0.0283(7) 0.0292(8) -0.0133(6) -0.0059(6) -0.0015(6)
C48 0.0189(6) 0.0213(6) 0.0227(7) -0.0094(6) -0.0045(5) -0.0045(5)
C49 0.0214(7) 0.0263(7) 0.0197(7) -0.0069(6) -0.0027(5) -0.0084(6)
C50 0.0234(7) 0.0269(7) 0.0218(7) -0.0072(6) -0.0029(6) -0.0070(6)
C51 0.0318(8) 0.0332(8) 0.0237(7) -0.0109(6) -0.0059(6) -0.0089(6)
C52 0.0354(8) 0.0360(8) 0.0271(8) -0.0061(7) 0.0021(7) -0.0192(7)
C53 0.0421(10) 0.0551(11) 0.0412(10) -0.0127(9) 0.0097(8) -0.0299(9)
C54 0.0168(6) 0.0287(7) 0.0238(7) -0.0104(6) -0.0018(5) -0.0043(6)
C55 0.0241(7) 0.0353(8) 0.0324(8) -0.0104(7) -0.0023(6) -0.0103(6)
C56 0.0340(9) 0.0587(11) 0.0363(10) -0.0079(9) 0.0004(7) -0.0245(8)
C57 0.0227(7) 0.0350(8) 0.0294(8) -0.0170(7) -0.0003(6) -0.0061(6)
C58 0.0326(8) 0.0319(8) 0.0306(8) -0.0140(7) -0.0021(7) -0.0089(7)
C59 0.0188(6) 0.0184(6) 0.0218(7) -0.0032(5) -0.0037(5) -0.0081(5)
C60 0.0232(7) 0.0248(7) 0.0224(7) -0.0023(6) -0.0051(6) -0.0112(6)
C61 0.0273(7) 0.0279(7) 0.0249(7) -0.0046(6) -0.0098(6) -0.0108(6)
C62 0.0214(7) 0.0249(7) 0.0361(8) -0.0057(6) -0.0082(6) -0.0116(6)
C63 0.0181(6) 0.0251(7) 0.0313(8) -0.0050(6) -0.0001(6) -0.0101(6)
C64 0.0193(6) 0.0227(7) 0.0247(7) -0.0050(6) -0.0030(6) -0.0076(5)
C65 0.0363(8) 0.0417(9) 0.0206(7) -0.0013(7) -0.0047(6) -0.0232(7)
C66 0.0471(10) 0.0615(12) 0.0257(8) -0.0119(8) 0.0062(8) -0.0311(9)
C67 0.0378(10) 0.0561(12) 0.0445(11) -0.0140(10) 0.0119(8) -0.0194(9)
C68 0.0551(11) 0.0545(11) 0.0288(9) 0.0127(8) -0.0178(8) -0.0334(10)
C69 0.0499(11) 0.0441(10) 0.0525(12) 0.0191(9) -0.0218(10) -0.0220(9)
C70 0.0282(8) 0.0350(8) 0.0270(8) -0.0125(7) 0.0053(6) -0.0167(7)
C71 0.0431(9) 0.0460(10) 0.0227(8) -0.0084(7) 0.0043(7) -0.0243(8)
C72 0.0465(10) 0.0468(10) 0.0234(8) -0.0021(7) -0.0021(7) -0.0226(8)
C73 0.0385(9) 0.0398(9) 0.0402(10) -0.0187(8) 0.0108(8) -0.0144(8)
C74 0.0495(12) 0.0337(9) 0.0635(14) -0.0128(10) 0.0129(10) -0.0053(8)
C75 0.0258(7) 0.0316(8) 0.0235(7) -0.0105(6) -0.0029(6) -0.0095(6)
N5 0.022(3) 0.031(3) 0.013(2) -0.001(2) -0.0077(15) -0.011(2)
C76 0.0322(18) 0.0331(19) 0.0268(16) -0.0029(15) -0.0029(14) -0.0203(17)
C77 0.058(4) 0.039(4) 0.033(4) -0.007(2) -0.004(3) -0.033(3)
C78 0.070(3) 0.061(3) 0.0316(19) 0.0174(18) -0.0176(19) -0.049(2)
C79 0.035(2) 0.064(3) 0.055(3) -0.028(2) 0.012(2) -0.0286(19)
N5A 0.024(3) 0.035(4) 0.021(3) -0.005(2) -0.0107(17) -0.010(2)
C76A 0.0264(17) 0.0289(19) 0.0354(19) -0.0074(16) -0.0019(17) -0.0122(16)
C77A 0.043(3) 0.033(3) 0.046(5) -0.010(3) -0.008(3) -0.012(2)
C78A 0.0281(16) 0.0337(17) 0.050(2) -0.0086(16) -0.0089(15) -0.0134(14)
C79A 0.053(3) 0.046(2) 0.032(2) -0.0067(19) 0.0079(19) -0.028(2)

loop_
_atom_type_symbol
_atom_type_description
_atom_type_scat_dispersion_real
_atom_type_scat_dispersion_imag
_atom_type_scat_source
C C 0.0181 0.0091 'International Tables Vol C Tables 4.2.6.8 and 6.1.1.4'
Ca Ca 0.3641 1.2855 'International Tables Vol C Tables 4.2.6.8 and 6.1.1.4'
H H 0.0000 0.0000 'International Tables Vol C Tables 4.2.6.8 and 6.1.1.4'
N N 0.0311 0.0180 'International Tables Vol C Tables 4.2.6.8 and 6.1.1.4'

loop_
_exptl_crystal_face_index_h
_exptl_crystal_face_index_k
_exptl_crystal_face_index_l
_exptl_crystal_face_perp_dist
1 1 2 0.0701
0 -8 1 0.0464
2 2 1 0.0607
-2 -2 -1 0.0685
-7 -2 6 0.0478
7 8 6 0.0593
-2 1 1 0.0357
1 -1 -1 0.0634
0 -1 -1 0.0761
-7 2 1 0.0332
-2 7 -2 0.0346
2 8 -5 0.0305
4 10 2 0.0449
-5 -7 -12 0.0728
5 4 -9 0.0443
6 -2 5 0.0406
1 -2 0 0.0445
2 -5 9 0.0423

loop_
_geom_angle_atom_site_label_1
_geom_angle_atom_site_label_2
_geom_angle_atom_site_label_3
_geom_angle
_geom_angle_site_symmetry_1
_geom_angle_site_symmetry_3
_geom_angle_publ_flag
N1 Ca1 N2 86.12(4) . . ?
N1 Ca1 C75 90.10(4) . . ?
N2 Ca1 C75 87.75(4) . . ?
N3 Ca1 N1 134.74(4) . . ?
N3 Ca1 N2 130.51(4) . . ?
N3 Ca1 C75 113.40(4) . . ?
C2 N1 Ca1 118.06(8) . . ?
C2 N1 C6 117.18(10) . . ?
C6 N1 Ca1 123.49(8) . . ?
C4 N2 Ca1 115.64(8) . . ?
C4 N2 C22 116.00(11) . . ?
C22 N2 Ca1 127.54(8) . . ?
C39 N3 Ca1 115.36(9) . . ?
C39 N3 C43 115.95(11) . . ?
C43 N3 Ca1 128.47(7) . . ?
C41 N4 C59 122.03(12) . . ?
H1A C1 H1B 109.5 . . ?
H1A C1 H1C 109.5 . . ?
H1B C1 H1C 109.5 . . ?
C2 C1 H1A 109.5 . . ?
C2 C1 H1B 109.5 . . ?
C2 C1 H1C 109.5 . . ?
N1 C2 C1 119.55(12) . . ?
N1 C2 C3 125.91(11) . . ?
C3 C2 C1 114.53(12) . . ?
C2 C3 H3 113.4 . . ?
C4 C3 C2 133.25(12) . . ?
C4 C3 H3 113.4 . . ?
N2 C4 C3 126.14(12) . . ?
N2 C4 C5 120.13(11) . . ?
C3 C4 C5 113.71(11) . . ?
C4 C5 H5A 109.5 . . ?
C4 C5 H5B 109.5 . . ?
C4 C5 H5C 109.5 . . ?
H5A C5 H5B 109.5 . . ?
H5A C5 H5C 109.5 . . ?
H5B C5 H5C 109.5 . . ?
C7 C6 N1 119.23(12) . . ?
C11 C6 N1 120.09(12) . . ?
C11 C6 C7 120.67(12) . . ?
C6 C7 C12 120.89(12) . . ?
C8 C7 C6 118.58(13) . . ?
C8 C7 C12 120.52(12) . . ?
C7 C8 H8 119.4 . . ?
C9 C8 C7 121.15(13) . . ?
C9 C8 H8 119.4 . . ?
C8 C9 H9 120.1 . . ?
C10 C9 C8 119.71(13) . . ?
C10 C9 H9 120.1 . . ?
C9 C10 H10 119.3 . . ?
C9 C10 C11 121.48(14) . . ?
C11 C10 H10 119.3 . . ?
C6 C11 C17 122.92(12) . . ?
C10 C11 C6 118.38(13) . . ?
C10 C11 C17 118.68(13) . . ?
C7 C12 H12 106.7 . . ?
C7 C12 C13 111.16(12) . . ?
C7 C12 C15 114.25(11) . . ?
C13 C12 H12 106.7 . . ?
C15 C12 H12 106.7 . . ?
C15 C12 C13 110.80(12) . . ?
C12 C13 H13A 108.3 . . ?
C12 C13 H13B 108.3 . . ?
H13A C13 H13B 107.4 . . ?
C14 C13 C12 115.92(12) . . ?
C14 C13 H13A 108.3 . . ?
C14 C13 H13B 108.3 . . ?
C13 C14 H14A 109.5 . . ?
C13 C14 H14B 109.5 . . ?
C13 C14 H14C 109.5 . . ?
H14A C14 H14B 109.5 . . ?
H14A C14 H14C 109.5 . . ?
H14B C14 H14C 109.5 . . ?
C12 C15 H15A 108.9 . . ?
C12 C15 H15B 108.9 . . ?
H15A C15 H15B 107.7 . . ?
C16 C15 C12 113.53(13) . . ?
C16 C15 H15A 108.9 . . ?
C16 C15 H15B 108.9 . . ?
C15 C16 H16A 109.5 . . ?
C15 C16 H16B 109.5 . . ?
C15 C16 H16C 109.5 . . ?
H16A C16 H16B 109.5 . . ?
H16A C16 H16C 109.5 . . ?
H16B C16 H16C 109.5 . . ?
C11 C17 H17 107.8 . . ?
C11 C17 C18 110.71(12) . . ?
C11 C17 C20 111.36(11) . . ?
C18 C17 H17 107.8 . . ?
C18 C17 C20 111.10(12) . . ?
C20 C17 H17 107.8 . . ?
C17 C18 H18A 109.2 . . ?
C17 C18 H18B 109.2 . . ?
H18A C18 H18B 107.9 . . ?
C19 C18 C17 112.25(13) . . ?
C19 C18 H18A 109.2 . . ?
C19 C18 H18B 109.2 . . ?
C18 C19 H19A 109.5 . . ?
C18 C19 H19B 109.5 . . ?
C18 C19 H19C 109.5 . . ?
H19A C19 H19B 109.5 . . ?
H19A C19 H19C 109.5 . . ?
H19B C19 H19C 109.5 . . ?
C17 C20 H20A 108.9 . . ?
C17 C20 H20B 108.9 . . ?
H20A C20 H20B 107.7 . . ?
C21 C20 C17 113.28(12) . . ?
C21 C20 H20A 108.9 . . ?
C21 C20 H20B 108.9 . . ?
C20 C21 H21A 109.5 . . ?
C20 C21 H21B 109.5 . . ?
C20 C21 H21C 109.5 . . ?
H21A C21 H21B 109.5 . . ?
H21A C21 H21C 109.5 . . ?
H21B C21 H21C 109.5 . . ?
C23 C22 N2 119.56(11) . . ?
C23 C22 C27 119.82(11) . . ?
C27 C22 N2 120.60(11) . . ?
C22 C23 C28 122.46(11) . . ?
C24 C23 C22 119.13(12) . . ?
C24 C23 C28 118.39(12) . . ?
C23 C24 H24 119.4 . . ?
C25 C24 C23 121.23(13) . . ?
C25 C24 H24 119.4 . . ?
C24 C25 H25 120.2 . . ?
C24 C25 C26 119.52(12) . . ?
C26 C25 H25 120.2 . . ?
C25 C26 H26 119.2 . . ?
C25 C26 C27 121.56(13) . . ?
C27 C26 H26 119.2 . . ?
C22 C27 C33 121.23(11) . . ?
C26 C27 C22 118.53(12) . . ?
C26 C27 C33 120.23(12) . . ?
C23 C28 H28 108.0 . . ?
C23 C28 C29 108.49(12) . . ?
C23 C28 C31 112.15(12) . . ?
C29 C28 H28 108.0 . . ?
C29 C28 C31 112.10(12) . . ?
C31 C28 H28 108.0 . . ?
C28 C29 H29A 108.6 . . ?
C28 C29 H29B 108.6 . . ?
H29A C29 H29B 107.5 . . ?
C30 C29 C28 114.85(14) . . ?
C30 C29 H29A 108.6 . . ?
C30 C29 H29B 108.6 . . ?
C29 C30 H30A 109.5 . . ?
C29 C30 H30B 109.5 . . ?
C29 C30 H30C 109.5 . . ?
H30A C30 H30B 109.5 . . ?
H30A C30 H30C 109.5 . . ?
H30B C30 H30C 109.5 . . ?
C28 C31 H31A 108.9 . . ?
C28 C31 H31B 108.9 . . ?
H31A C31 H31B 107.8 . . ?
C32 C31 C28 113.15(12) . . ?
C32 C31 H31A 108.9 . . ?
C32 C31 H31B 108.9 . . ?
C31 C32 H32A 109.5 . . ?
C31 C32 H32B 109.5 . . ?
C31 C32 H32C 109.5 . . ?
H32A C32 H32B 109.5 . . ?
H32A C32 H32C 109.5 . . ?
H32B C32 H32C 109.5 . . ?
C27 C33 H33 106.4 . . ?
C27 C33 C34 112.13(11) . . ?
C27 C33 C36 114.11(11) . . ?
C34 C33 H33 106.4 . . ?
C36 C33 H33 106.4 . . ?
C36 C33 C34 110.74(11) . . ?
C33 C34 H34A 108.7 . . ?
C33 C34 H34B 108.7 . . ?
H34A C34 H34B 107.6 . . ?
C35 C34 C33 114.28(11) . . ?
C35 C34 H34A 108.7 . . ?
C35 C34 H34B 108.7 . . ?
C34 C35 H35A 109.5 . . ?
C34 C35 H35B 109.5 . . ?
C34 C35 H35C 109.5 . . ?
H35A C35 H35B 109.5 . . ?
H35A C35 H35C 109.5 . . ?
H35B C35 H35C 109.5 . . ?
C33 C36 H36A 108.6 . . ?
C33 C36 H36B 108.6 . . ?
H36A C36 H36B 107.5 . . ?
C37 C36 C33 114.87(12) . . ?
C37 C36 H36A 108.6 . . ?
C37 C36 H36B 108.6 . . ?
C36 C37 H37A 109.5 . . ?
C36 C37 H37B 109.5 . . ?
C36 C37 H37C 109.5 . . ?
H37A C37 H37B 109.5 . . ?
H37A C37 H37C 109.5 . . ?
H37B C37 H37C 109.5 . . ?
H38A C38 H38B 109.5 . . ?
H38A C38 H38C 109.5 . . ?
H38B C38 H38C 109.5 . . ?
C39 C38 H38A 109.5 . . ?
C39 C38 H38B 109.5 . . ?
C39 C38 H38C 109.5 . . ?
N3 C39 C38 114.92(11) . . ?
N3 C39 C40 124.20(12) . . ?
C40 C39 C38 120.87(11) . . ?
C39 C40 H40 115.3 . . ?
C39 C40 C41 129.41(13) . . ?
C41 C40 H40 115.3 . . ?
N4 C41 C40 124.00(12) . . ?
N4 C41 C42 123.14(11) . . ?
C40 C41 C42 112.86(11) . . ?
C41 C42 H42A 109.5 . . ?
C41 C42 H42B 109.5 . . ?
C41 C42 H42C 109.5 . . ?
H42A C42 H42B 109.5 . . ?
H42A C42 H42C 109.5 . . ?
H42B C42 H42C 109.5 . . ?
C44 C43 N3 119.65(12) . . ?
C48 C43 N3 120.50(12) . . ?
C48 C43 C44 119.85(12) . . ?
C43 C44 C49 121.01(12) . . ?
C45 C44 C43 118.90(13) . . ?
C45 C44 C49 120.05(13) . . ?
C44 C45 H45 119.3 . . ?
C46 C45 C44 121.35(14) . . ?
C46 C45 H45 119.3 . . ?
C45 C46 H46 120.2 . . ?
C47 C46 C45 119.51(14) . . ?
C47 C46 H46 120.2 . . ?
C46 C47 H47 119.3 . . ?
C46 C47 C48 121.44(14) . . ?
C48 C47 H47 119.3 . . ?
C43 C48 C54 123.20(12) . . ?
C47 C48 C43 118.87(13) . . ?
C47 C48 C54 117.87(12) . . ?
C44 C49 H49 106.1 . . ?
C44 C49 C50 112.67(11) . . ?
C44 C49 C52 111.53(12) . . ?
C50 C49 H49 106.1 . . ?
C52 C49 H49 106.1 . . ?
C52 C49 C50 113.61(12) . . ?
C49 C50 H50A 108.2 . . ?
C49 C50 H50B 108.2 . . ?
H50A C50 H50B 107.3 . . ?
C51 C50 C49 116.54(12) . . ?
C51 C50 H50A 108.2 . . ?
C51 C50 H50B 108.2 . . ?
C50 C51 H51A 109.5 . . ?
C50 C51 H51B 109.5 . . ?
C50 C51 H51C 109.5 . . ?
H51A C51 H51B 109.5 . . ?
H51A C51 H51C 109.5 . . ?
H51B C51 H51C 109.5 . . ?
C49 C52 H52A 109.0 . . ?
C49 C52 H52B 109.0 . . ?
H52A C52 H52B 107.8 . . ?
C53 C52 C49 113.12(15) . . ?
C53 C52 H52A 109.0 . . ?
C53 C52 H52B 109.0 . . ?
C52 C53 H53A 109.5 . . ?
C52 C53 H53B 109.5 . . ?
C52 C53 H53C 109.5 . . ?
H53A C53 H53B 109.5 . . ?
H53A C53 H53C 109.5 . . ?
H53B C53 H53C 109.5 . . ?
C48 C54 H54 108.3 . . ?
C48 C54 C55 110.34(11) . . ?
C48 C54 C57 111.75(13) . . ?
C55 C54 H54 108.3 . . ?
C55 C54 C57 109.74(12) . . ?
C57 C54 H54 108.3 . . ?
C54 C55 H55A 108.5 . . ?
C54 C55 H55B 108.5 . . ?
H55A C55 H55B 107.5 . . ?
C56 C55 C54 114.95(12) . . ?
C56 C55 H55A 108.5 . . ?
C56 C55 H55B 108.5 . . ?
C55 C56 H56A 109.5 . . ?
C55 C56 H56B 109.5 . . ?
C55 C56 H56C 109.5 . . ?
H56A C56 H56B 109.5 . . ?
H56A C56 H56C 109.5 . . ?
H56B C56 H56C 109.5 . . ?
C54 C57 H57A 108.4 . . ?
C54 C57 H57B 108.4 . . ?
H57A C57 H57B 107.5 . . ?
C58 C57 C54 115.56(12) . . ?
C58 C57 H57A 108.4 . . ?
C58 C57 H57B 108.4 . . ?
C57 C58 H58A 109.5 . . ?
C57 C58 H58B 109.5 . . ?
C57 C58 H58C 109.5 . . ?
H58A C58 H58B 109.5 . . ?
H58A C58 H58C 109.5 . . ?
H58B C58 H58C 109.5 . . ?
N4 C59 C60 119.06(12) . . ?
N4 C59 C64 120.34(12) . . ?
C64 C59 C60 120.15(12) . . ?
C59 C60 C65 120.70(12) . . ?
C61 C60 C59 118.62(13) . . ?
C61 C60 C65 120.53(13) . . ?
C60 C61 H61 119.2 . . ?
C62 C61 C60 121.52(13) . . ?
C62 C61 H61 119.2 . . ?
C61 C62 H62 120.3 . . ?
C61 C62 C63 119.39(12) . . ?
C63 C62 H62 120.3 . . ?
C62 C63 H63 119.2 . . ?
C62 C63 C64 121.61(14) . . ?
C64 C63 H63 119.2 . . ?
C59 C64 C70 121.29(12) . . ?
C63 C64 C59 118.55(13) . . ?
C63 C64 C70 119.88(13) . . ?
C60 C65 H65 107.4 . . ?
C60 C65 C66 113.72(14) . . ?
C60 C65 C68 110.64(14) . . ?
C66 C65 H65 107.4 . . ?
C66 C65 C68 110.13(14) . . ?
C68 C65 H65 107.4 . . ?
C65 C66 H66A 108.7 . . ?
C65 C66 H66B 108.7 . . ?
H66A C66 H66B 107.6 . . ?
C67 C66 C65 114.08(14) . . ?
C67 C66 H66A 108.7 . . ?
C67 C66 H66B 108.7 . . ?
C66 C67 H67A 109.5 . . ?
C66 C67 H67B 109.5 . . ?
C66 C67 H67C 109.5 . . ?
H67A C67 H67B 109.5 . . ?
H67A C67 H67C 109.5 . . ?
H67B C67 H67C 109.5 . . ?
C65 C68 H68A 108.7 . . ?
C65 C68 H68B 108.7 . . ?
H68A C68 H68B 107.6 . . ?
C69 C68 C65 114.05(15) . . ?
C69 C68 H68A 108.7 . . ?
C69 C68 H68B 108.7 . . ?
C68 C69 H69A 109.5 . . ?
C68 C69 H69B 109.5 . . ?
C68 C69 H69C 109.5 . . ?
H69A C69 H69B 109.5 . . ?
H69A C69 H69C 109.5 . . ?
H69B C69 H69C 109.5 . . ?
C64 C70 H70 107.7 . . ?
C64 C70 C71 114.21(12) . . ?
C64 C70 C73 109.67(14) . . ?
C71 C70 H70 107.7 . . ?
C71 C70 C73 109.70(13) . . ?
C73 C70 H70 107.7 . . ?
C70 C71 H71A 108.7 . . ?
C70 C71 H71B 108.7 . . ?
H71A C71 H71B 107.6 . . ?
C72 C71 C70 114.28(14) . . ?
C72 C71 H71A 108.7 . . ?
C72 C71 H71B 108.7 . . ?
C71 C72 H72A 109.5 . . ?
C71 C72 H72B 109.5 . . ?
C71 C72 H72C 109.5 . . ?
H72A C72 H72B 109.5 . . ?
H72A C72 H72C 109.5 . . ?
H72B C72 H72C 109.5 . . ?
C70 C73 H73A 108.6 . . ?
C70 C73 H73B 108.6 . . ?
H73A C73 H73B 107.6 . . ?
C74 C73 C70 114.57(15) . . ?
C74 C73 H73A 108.6 . . ?
C74 C73 H73B 108.6 . . ?
C73 C74 H74A 109.5 . . ?
C73 C74 H74B 109.5 . . ?
C73 C74 H74C 109.5 . . ?
H74A C74 H74B 109.5 . . ?
H74A C74 H74C 109.5 . . ?
H74B C74 H74C 109.5 . . ?
N5 C75 Ca1 162.4(3) . . ?
N5A C75 Ca1 168.0(4) . . ?
C75 N5 C76 175.6(7) . . ?
N5 C76 C77 107.5(5) . . ?
N5 C76 C78 106.2(3) . . ?
N5 C76 C79 107.5(4) . . ?
C78 C76 C77 112.0(5) . . ?
C79 C76 C77 110.8(4) . . ?
C79 C76 C78 112.4(3) . . ?
C76 C77 H77A 109.5 . . ?
C76 C77 H77B 109.5 . . ?
C76 C77 H77C 109.5 . . ?
H77A C77 H77B 109.5 . . ?
H77A C77 H77C 109.5 . . ?
H77B C77 H77C 109.5 . . ?
C76 C78 H78A 109.5 . . ?
C76 C78 H78B 109.5 . . ?
C76 C78 H78C 109.5 . . ?
H78A C78 H78B 109.5 . . ?
H78A C78 H78C 109.5 . . ?
H78B C78 H78C 109.5 . . ?
C76 C79 H79A 109.5 . . ?
C76 C79 H79B 109.5 . . ?
C76 C79 H79C 109.5 . . ?
H79A C79 H79B 109.5 . . ?
H79A C79 H79C 109.5 . . ?
H79B C79 H79C 109.5 . . ?
C75 N5A C76A 177.4(7) . . ?
N5A C76A C77A 106.8(5) . . ?
N5A C76A C78A 106.3(3) . . ?
N5A C76A C79A 109.1(4) . . ?
C77A C76A C78A 112.2(4) . . ?
C79A C76A C77A 111.6(4) . . ?
C79A C76A C78A 110.7(3) . . ?
C76A C77A H77D 109.5 . . ?
C76A C77A H77E 109.5 . . ?
C76A C77A H77F 109.5 . . ?
H77D C77A H77E 109.5 . . ?
H77D C77A H77F 109.5 . . ?
H77E C77A H77F 109.5 . . ?
C76A C78A H78D 109.5 . . ?
C76A C78A H78E 109.5 . . ?
C76A C78A H78F 109.5 . . ?
H78D C78A H78E 109.5 . . ?
H78D C78A H78F 109.5 . . ?
H78E C78A H78F 109.5 . . ?
C76A C79A H79D 109.5 . . ?
C76A C79A H79E 109.5 . . ?
C76A C79A H79F 109.5 . . ?
H79D C79A H79E 109.5 . . ?
H79D C79A H79F 109.5 . . ?
H79E C79A H79F 109.5 . . ?

loop_
_geom_bond_atom_site_label_1
_geom_bond_atom_site_label_2
_geom_bond_distance
_geom_bond_site_symmetry_2
_geom_bond_publ_flag
Ca1 N1 2.3460(10) . ?
Ca1 N2 2.3567(11) . ?
Ca1 N3 2.3406(11) . ?
Ca1 C75 2.5989(16) . ?
N1 C2 1.3187(18) . ?
N1 C6 1.4448(16) . ?
N2 C4 1.3365(17) . ?
N2 C22 1.4367(15) . ?
N3 C39 1.3610(16) . ?
N3 C43 1.4356(18) . ?
N4 C41 1.2955(18) . ?
N4 C59 1.4071(16) . ?
C1 H1A 0.9800 . ?
C1 H1B 0.9800 . ?
C1 H1C 0.9800 . ?
C1 C2 1.5148(17) . ?
C2 C3 1.4194(19) . ?
C3 H3 0.9500 . ?
C3 C4 1.4120(18) . ?
C4 C5 1.5217(19) . ?
C5 H5A 0.9800 . ?
C5 H5B 0.9800 . ?
C5 H5C 0.9800 . ?
C6 C7 1.4165(19) . ?
C6 C11 1.404(2) . ?
C7 C8 1.3951(19) . ?
C7 C12 1.522(2) . ?
C8 H8 0.9500 . ?
C8 C9 1.388(2) . ?
C9 H9 0.9500 . ?
C9 C10 1.380(2) . ?
C10 H10 0.9500 . ?
C10 C11 1.4024(19) . ?
C11 C17 1.5237(19) . ?
C12 H12 1.0000 . ?
C12 C13 1.5459(19) . ?
C12 C15 1.5390(19) . ?
C13 H13A 0.9900 . ?
C13 H13B 0.9900 . ?
C13 C14 1.521(2) . ?
C14 H14A 0.9800 . ?
C14 H14B 0.9800 . ?
C14 H14C 0.9800 . ?
C15 H15A 0.9900 . ?
C15 H15B 0.9900 . ?
C15 C16 1.524(2) . ?
C16 H16A 0.9800 . ?
C16 H16B 0.9800 . ?
C16 H16C 0.9800 . ?
C17 H17 1.0000 . ?
C17 C18 1.538(2) . ?
C17 C20 1.5471(18) . ?
C18 H18A 0.9900 . ?
C18 H18B 0.9900 . ?
C18 C19 1.524(2) . ?
C19 H19A 0.9800 . ?
C19 H19B 0.9800 . ?
C19 H19C 0.9800 . ?
C20 H20A 0.9900 . ?
C20 H20B 0.9900 . ?
C20 C21 1.522(2) . ?
C21 H21A 0.9800 . ?
C21 H21B 0.9800 . ?
C21 H21C 0.9800 . ?
C22 C23 1.4095(19) . ?
C22 C27 1.4133(18) . ?
C23 C24 1.4005(18) . ?
C23 C28 1.5175(18) . ?
C24 H24 0.9500 . ?
C24 C25 1.378(2) . ?
C25 H25 0.9500 . ?
C25 C26 1.383(2) . ?
C26 H26 0.9500 . ?
C26 C27 1.4025(18) . ?
C27 C33 1.5206(19) . ?
C28 H28 1.0000 . ?
C28 C29 1.544(2) . ?
C28 C31 1.544(2) . ?
C29 H29A 0.9900 . ?
C29 H29B 0.9900 . ?
C29 C30 1.521(2) . ?
C30 H30A 0.9800 . ?
C30 H30B 0.9800 . ?
C30 H30C 0.9800 . ?
C31 H31A 0.9900 . ?
C31 H31B 0.9900 . ?
C31 C32 1.528(2) . ?
C32 H32A 0.9800 . ?
C32 H32B 0.9800 . ?
C32 H32C 0.9800 . ?
C33 H33 1.0000 . ?
C33 C34 1.5436(19) . ?
C33 C36 1.5394(17) . ?
C34 H34A 0.9900 . ?
C34 H34B 0.9900 . ?
C34 C35 1.526(2) . ?
C35 H35A 0.9800 . ?
C35 H35B 0.9800 . ?
C35 H35C 0.9800 . ?
C36 H36A 0.9900 . ?
C36 H36B 0.9900 . ?
C36 C37 1.520(2) . ?
C37 H37A 0.9800 . ?
C37 H37B 0.9800 . ?
C37 H37C 0.9800 . ?
C38 H38A 0.9800 . ?
C38 H38B 0.9800 . ?
C38 H38C 0.9800 . ?
C38 C39 1.5071(19) . ?
C39 C40 1.3791(18) . ?
C40 H40 0.9500 . ?
C40 C41 1.4427(17) . ?
C41 C42 1.5138(19) . ?
C42 H42A 0.9800 . ?
C42 H42B 0.9800 . ?
C42 H42C 0.9800 . ?
C43 C44 1.4161(19) . ?
C43 C48 1.4090(19) . ?
C44 C45 1.398(2) . ?
C44 C49 1.5207(19) . ?
C45 H45 0.9500 . ?
C45 C46 1.385(2) . ?
C46 H46 0.9500 . ?
C46 C47 1.379(2) . ?
C47 H47 0.9500 . ?
C47 C48 1.403(2) . ?
C48 C54 1.519(2) . ?
C49 H49 1.0000 . ?
C49 C50 1.5445(18) . ?
C49 C52 1.535(2) . ?
C50 H50A 0.9900 . ?
C50 H50B 0.9900 . ?
C50 C51 1.5216(19) . ?
C51 H51A 0.9800 . ?
C51 H51B 0.9800 . ?
C51 H51C 0.9800 . ?
C52 H52A 0.9900 . ?
C52 H52B 0.9900 . ?
C52 C53 1.522(2) . ?
C53 H53A 0.9800 . ?
C53 H53B 0.9800 . ?
C53 H53C 0.9800 . ?
C54 H54 1.0000 . ?
C54 C55 1.541(2) . ?
C54 C57 1.5507(19) . ?
C55 H55A 0.9900 . ?
C55 H55B 0.9900 . ?
C55 C56 1.525(2) . ?
C56 H56A 0.9800 . ?
C56 H56B 0.9800 . ?
C56 H56C 0.9800 . ?
C57 H57A 0.9900 . ?
C57 H57B 0.9900 . ?
C57 C58 1.519(2) . ?
C58 H58A 0.9800 . ?
C58 H58B 0.9800 . ?
C58 H58C 0.9800 . ?
C59 C60 1.4173(19) . ?
C59 C64 1.4122(19) . ?
C60 C61 1.3942(19) . ?
C60 C65 1.517(2) . ?
C61 H61 0.9500 . ?
C61 C62 1.382(2) . ?
C62 H62 0.9500 . ?
C62 C63 1.387(2) . ?
C63 H63 0.9500 . ?
C63 C64 1.3941(19) . ?
C64 C70 1.5233(19) . ?
C65 H65 1.0000 . ?
C65 C66 1.528(2) . ?
C65 C68 1.532(2) . ?
C66 H66A 0.9900 . ?
C66 H66B 0.9900 . ?
C66 C67 1.511(3) . ?
C67 H67A 0.9800 . ?
C67 H67B 0.9800 . ?
C67 H67C 0.9800 . ?
C68 H68A 0.9900 . ?
C68 H68B 0.9900 . ?
C68 C69 1.513(3) . ?
C69 H69A 0.9800 . ?
C69 H69B 0.9800 . ?
C69 H69C 0.9800 . ?
C70 H70 1.0000 . ?
C70 C71 1.536(2) . ?
C70 C73 1.541(2) . ?
C71 H71A 0.9900 . ?
C71 H71B 0.9900 . ?
C71 C72 1.516(3) . ?
C72 H72A 0.9800 . ?
C72 H72B 0.9800 . ?
C72 H72C 0.9800 . ?
C73 H73A 0.9900 . ?
C73 H73B 0.9900 . ?
C73 C74 1.521(3) . ?
C74 H74A 0.9800 . ?
C74 H74B 0.9800 . ?
C74 H74C 0.9800 . ?
C75 N5 1.180(9) . ?
C75 N5A 1.143(10) . ?
N5 C76 1.469(9) . ?
C76 C77 1.532(7) . ?
C76 C78 1.524(5) . ?
C76 C79 1.518(5) . ?
C77 H77A 0.9800 . ?
C77 H77B 0.9800 . ?
C77 H77C 0.9800 . ?
C78 H78A 0.9800 . ?
C78 H78B 0.9800 . ?
C78 H78C 0.9800 . ?
C79 H79A 0.9800 . ?
C79 H79B 0.9800 . ?
C79 H79C 0.9800 . ?
N5A C76A 1.452(10) . ?
C76A C77A 1.520(9) . ?
C76A C78A 1.534(5) . ?
C76A C79A 1.511(5) . ?
C77A H77D 0.9800 . ?
C77A H77E 0.9800 . ?
C77A H77F 0.9800 . ?
C78A H78D 0.9800 . ?
C78A H78E 0.9800 . ?
C78A H78F 0.9800 . ?
C79A H79D 0.9800 . ?
C79A H79E 0.9800 . ?
C79A H79F 0.9800 . ?

loop_
_geom_torsion_atom_site_label_1
_geom_torsion_atom_site_label_2
_geom_torsion_atom_site_label_3
_geom_torsion_atom_site_label_4
_geom_torsion
_geom_torsion_site_symmetry_1
_geom_torsion_site_symmetry_2
_geom_torsion_site_symmetry_3
_geom_torsion_site_symmetry_4
_geom_torsion_publ_flag
Ca1 N1 C2 C1 -166.98(10) . . . . ?
Ca1 N1 C2 C3 13.71(17) . . . . ?
Ca1 N1 C6 C7 73.47(14) . . . . ?
Ca1 N1 C6 C11 -105.87(12) . . . . ?
Ca1 N2 C4 C3 -24.50(17) . . . . ?
Ca1 N2 C4 C5 156.95(9) . . . . ?
Ca1 N2 C22 C23 117.89(12) . . . . ?
Ca1 N2 C22 C27 -60.32(16) . . . . ?
Ca1 N3 C39 C38 -1.13(14) . . . . ?
Ca1 N3 C39 C40 179.61(10) . . . . ?
Ca1 N3 C43 C44 97.01(13) . . . . ?
Ca1 N3 C43 C48 -82.88(13) . . . . ?
N1 C2 C3 C4 17.7(2) . . . . ?
N1 C6 C7 C8 -178.50(12) . . . . ?
N1 C6 C7 C12 0.36(18) . . . . ?
N1 C6 C11 C10 177.56(12) . . . . ?
N1 C6 C11 C17 -3.76(19) . . . . ?
N2 C22 C23 C24 176.93(12) . . . . ?
N2 C22 C23 C28 -4.8(2) . . . . ?
N2 C22 C27 C26 -176.97(12) . . . . ?
N2 C22 C27 C33 1.90(19) . . . . ?
N3 C39 C40 C41 -179.89(13) . . . . ?
N3 C43 C44 C45 -178.16(11) . . . . ?
N3 C43 C44 C49 4.04(17) . . . . ?
N3 C43 C48 C47 176.89(11) . . . . ?
N3 C43 C48 C54 -6.02(18) . . . . ?
N4 C59 C60 C61 -176.71(13) . . . . ?
N4 C59 C60 C65 -1.2(2) . . . . ?
N4 C59 C64 C63 176.56(13) . . . . ?
N4 C59 C64 C70 2.7(2) . . . . ?
C1 C2 C3 C4 -161.60(15) . . . . ?
C2 N1 C6 C7 -93.41(15) . . . . ?
C2 N1 C6 C11 87.25(15) . . . . ?
C2 C3 C4 N2 -10.6(2) . . . . ?
C2 C3 C4 C5 168.05(14) . . . . ?
C4 N2 C22 C23 -73.03(16) . . . . ?
C4 N2 C22 C27 108.76(14) . . . . ?
C6 N1 C2 C1 0.64(18) . . . . ?
C6 N1 C2 C3 -178.68(12) . . . . ?
C6 C7 C8 C9 0.2(2) . . . . ?
C6 C7 C12 C13 -92.78(15) . . . . ?
C6 C7 C12 C15 140.92(13) . . . . ?
C6 C11 C17 C18 106.87(15) . . . . ?
C6 C11 C17 C20 -129.00(14) . . . . ?
C7 C6 C11 C10 -1.77(19) . . . . ?
C7 C6 C11 C17 176.91(12) . . . . ?
C7 C8 C9 C10 -0.3(2) . . . . ?
C7 C12 C13 C14 -70.87(15) . . . . ?
C7 C12 C15 C16 -64.33(18) . . . . ?
C8 C7 C12 C13 86.06(15) . . . . ?
C8 C7 C12 C15 -40.24(19) . . . . ?
C8 C9 C10 C11 -0.7(2) . . . . ?
C9 C10 C11 C6 1.7(2) . . . . ?
C9 C10 C11 C17 -177.01(13) . . . . ?
C10 C11 C17 C18 -74.45(16) . . . . ?
C10 C11 C17 C20 49.67(17) . . . . ?
C11 C6 C7 C8 0.84(19) . . . . ?
C11 C6 C7 C12 179.70(12) . . . . ?
C11 C17 C18 C19 -72.74(16) . . . . ?
C11 C17 C20 C21 162.63(13) . . . . ?
C12 C7 C8 C9 -178.66(13) . . . . ?
C13 C12 C15 C16 169.18(14) . . . . ?
C15 C12 C13 C14 57.31(17) . . . . ?
C18 C17 C20 C21 -73.46(17) . . . . ?
C20 C17 C18 C19 162.98(13) . . . . ?
C22 N2 C4 C3 165.09(13) . . . . ?
C22 N2 C4 C5 -13.46(17) . . . . ?
C22 C23 C24 C25 1.4(2) . . . . ?
C22 C23 C28 C29 -113.35(14) . . . . ?
C22 C23 C28 C31 122.29(14) . . . . ?
C22 C27 C33 C34 -80.73(15) . . . . ?
C22 C27 C33 C36 152.35(12) . . . . ?
C23 C22 C27 C26 4.83(19) . . . . ?
C23 C22 C27 C33 -176.30(12) . . . . ?
C23 C24 C25 C26 2.1(2) . . . . ?
C23 C28 C29 C30 176.66(13) . . . . ?
C23 C28 C31 C32 -137.53(13) . . . . ?
C24 C23 C28 C29 64.98(16) . . . . ?
C24 C23 C28 C31 -59.39(17) . . . . ?
C24 C25 C26 C27 -2.1(2) . . . . ?
C25 C26 C27 C22 -1.4(2) . . . . ?
C25 C26 C27 C33 179.73(13) . . . . ?
C26 C27 C33 C34 98.13(14) . . . . ?
C26 C27 C33 C36 -28.80(18) . . . . ?
C27 C22 C23 C24 -4.9(2) . . . . ?
C27 C22 C23 C28 173.46(13) . . . . ?
C27 C33 C34 C35 -60.70(15) . . . . ?
C27 C33 C36 C37 -58.49(17) . . . . ?
C28 C23 C24 C25 -176.99(13) . . . . ?
C29 C28 C31 C32 100.14(15) . . . . ?
C31 C28 C29 C30 -58.94(17) . . . . ?
C34 C33 C36 C37 173.87(12) . . . . ?
C36 C33 C34 C35 68.02(15) . . . . ?
C38 C39 C40 C41 0.9(2) . . . . ?
C39 N3 C43 C44 -77.22(14) . . . . ?
C39 N3 C43 C48 102.88(14) . . . . ?
C39 C40 C41 N4 -6.2(2) . . . . ?
C39 C40 C41 C42 173.57(13) . . . . ?
C41 N4 C59 C60 -102.98(16) . . . . ?
C41 N4 C59 C64 84.66(17) . . . . ?
C43 N3 C39 C38 173.88(11) . . . . ?
C43 N3 C39 C40 -5.38(18) . . . . ?
C43 C44 C45 C46 0.39(19) . . . . ?
C43 C44 C49 C50 -103.90(14) . . . . ?
C43 C44 C49 C52 126.95(13) . . . . ?
C43 C48 C54 C55 118.46(14) . . . . ?
C43 C48 C54 C57 -119.14(14) . . . . ?
C44 C43 C48 C47 -3.01(18) . . . . ?
C44 C43 C48 C54 174.08(11) . . . . ?
C44 C45 C46 C47 -1.2(2) . . . . ?
C44 C49 C50 C51 -69.77(17) . . . . ?
C44 C49 C52 C53 -165.25(13) . . . . ?
C45 C44 C49 C50 78.33(16) . . . . ?
C45 C44 C49 C52 -50.82(16) . . . . ?
C45 C46 C47 C48 -0.1(2) . . . . ?
C46 C47 C48 C43 2.2(2) . . . . ?
C46 C47 C48 C54 -175.02(13) . . . . ?
C47 C48 C54 C55 -64.42(16) . . . . ?
C47 C48 C54 C57 57.97(16) . . . . ?
C48 C43 C44 C45 1.74(18) . . . . ?
C48 C43 C44 C49 -176.06(11) . . . . ?
C48 C54 C55 C56 -178.68(14) . . . . ?
C48 C54 C57 C58 49.18(17) . . . . ?
C49 C44 C45 C46 178.21(12) . . . . ?
C50 C49 C52 C53 66.10(17) . . . . ?
C52 C49 C50 C51 58.30(17) . . . . ?
C55 C54 C57 C58 171.92(13) . . . . ?
C57 C54 C55 C56 57.75(18) . . . . ?
C59 N4 C41 C40 -179.50(12) . . . . ?
C59 N4 C41 C42 0.8(2) . . . . ?
C59 C60 C61 C62 1.3(2) . . . . ?
C59 C60 C65 C66 123.08(15) . . . . ?
C59 C60 C65 C68 -112.36(16) . . . . ?
C59 C64 C70 C71 -137.73(14) . . . . ?
C59 C64 C70 C73 98.69(16) . . . . ?
C60 C59 C64 C63 4.3(2) . . . . ?
C60 C59 C64 C70 -169.61(14) . . . . ?
C60 C61 C62 C63 1.8(2) . . . . ?
C60 C65 C66 C67 -65.78(19) . . . . ?
C60 C65 C68 C69 56.34(18) . . . . ?
C61 C60 C65 C66 -61.46(19) . . . . ?
C61 C60 C65 C68 63.11(19) . . . . ?
C61 C62 C63 C64 -1.8(2) . . . . ?
C62 C63 C64 C59 -1.2(2) . . . . ?
C62 C63 C64 C70 172.78(14) . . . . ?
C63 C64 C70 C71 48.5(2) . . . . ?
C63 C64 C70 C73 -75.12(18) . . . . ?
C64 C59 C60 C61 -4.3(2) . . . . ?
C64 C59 C60 C65 171.21(14) . . . . ?
C64 C70 C71 C72 64.14(18) . . . . ?
C64 C70 C73 C74 -59.88(19) . . . . ?
C65 C60 C61 C62 -174.26(14) . . . . ?
C66 C65 C68 C69 -177.07(14) . . . . ?
C68 C65 C66 C67 169.39(15) . . . . ?
C71 C70 C73 C74 173.93(16) . . . . ?
C73 C70 C71 C72 -172.30(14) . . . . ?

loop_
_exptl_oxdiff_crystal_face_indexfrac_h
_exptl_oxdiff_crystal_face_indexfrac_k
_exptl_oxdiff_crystal_face_indexfrac_l
_exptl_oxdiff_crystal_face_x
_exptl_oxdiff_crystal_face_y
_exptl_oxdiff_crystal_face_z
1.0000 1.0000 2.0000 0.0026 0.0689 -0.1537
-0.2122 -8.4047 1.3901 -0.0647 0.8244 0.5622
2.0000 2.0000 1.0000 0.1501 0.0058 -0.2086
-2.0000 -2.0000 -1.0000 -0.1501 -0.0058 0.2086
-6.8039 -1.5296 6.3559 -0.9968 -0.0791 0.0092
7.2324 8.2334 5.9875 0.4252 0.0327 -0.9045
-2.0000 1.0000 1.0000 -0.2552 -0.1958 -0.0730
1.0000 -1.0000 -1.0000 0.1532 0.1222 0.0889
-0.0000 -1.0000 -1.0000 0.0512 0.0487 0.1049
-7.0070 1.8260 0.8063 -0.7592 -0.6493 -0.0463
-1.9398 7.1899 -2.0899 -0.1176 -0.9010 -0.4176
1.9992 7.7209 -5.2432 0.4351 -0.7992 -0.4147
3.9238 9.5494 1.9625 0.2782 -0.5099 -0.8140
-4.6416 -6.8484 -12.0464 0.1278 -0.2371 0.9630
4.6948 4.0937 -8.9677 0.9004 -0.4287 -0.0741
6.3581 -2.4271 4.7064 0.4284 0.8999 -0.0815
1.0000 -2.0000 -0.0000 0.1078 0.2589 0.1280
2.2424 -4.6485 8.7993 -0.1828 0.9831 0.0091

loop_
_smtbx_masks_void_nr
_smtbx_masks_void_average_x
_smtbx_masks_void_average_y
_smtbx_masks_void_average_z
_smtbx_masks_void_volume
_smtbx_masks_void_count_electrons
_smtbx_masks_void_content
1 0.500 0.500 0.500 338.0 52.8 '1 hexane'
